data_7201036
loop_
_publ_author_name
'Lennartson, Anders'
'H\%akansson, Mikael'

_publ_section_title
;
 Total spontaneous resolution of nine-coordinate complexes
;
_journal_issue 9
_journal_name_full CrystEngComm
_journal_page_first 1979
_journal_paper_doi 10.1039/b903554k
_journal_volume 11
_journal_year 2009
_chemical_formula_moiety 'C12 H24 B2 Er F8 Na5 O21'
_chemical_formula_sum 'C12 H24 B2 Er F8 Na5 O21'
_chemical_formula_weight 960.14
_chemical_name_common
;
Pentasodium tris(2,2?-oxydiacetato)-erbium(iii)
bis(tetrafluoroborate) hexahydrate
;
_chemical_name_systematic
;Pentasodium tris(2,2?-oxydiacetato)-erbium(III)
bis(tetrafluoroborate) hexahydrate
;
_space_group_IT_number 155
_symmetry_cell_setting trigonal
_symmetry_Int_Tables_number 155
_symmetry_space_group_name_Hall 'R 3 2"'
_symmetry_space_group_name_H-M 'R 3 2 :H'
_atom_sites_solution_hydrogens geom
_atom_sites_solution_primary direct
_atom_sites_solution_secondary difmap
_audit_creation_method SHELXL-97
_cell_angle_alpha 90.00
_cell_angle_beta 90.00
_cell_angle_gamma 120.00
_cell_formula_units_Z 3
_cell_length_a 9.6578(15)
_cell_length_b 9.6578(15)
_cell_length_c 27.923(5)
_cell_measurement_reflns_used 4432
_cell_measurement_temperature 289(2)
_cell_measurement_theta_max 25.96
_cell_measurement_theta_min 4.93
_cell_volume 2255.5(6)
_computing_cell_refinement 'CrystalClear(Rigaku, 2000)'
_computing_data_collection 'CrystalClear(Rigaku, 2000)'
_computing_data_reduction 'CrystalClear(Rigaku, 2000)'
_computing_molecular_graphics 'ORTEP-3 (Farrugia, 1997) and PLUTON (Spek, 1990)'
_computing_publication_material 'SHELXL-97 (Sheldrick, 1997)'
_computing_structure_refinement 'SIR92 (Altomare et al., 1993)'
_computing_structure_solution 'CrystalClear(Rigaku, 2000)'
_diffrn_ambient_temperature 289(2)
_diffrn_detector_area_resol_mean 105
_diffrn_measured_fraction_theta_full 0.853
_diffrn_measured_fraction_theta_max 0.868
_diffrn_measurement_device_type 'Rigaku R-AXIS IIC image-plate system'
_diffrn_measurement_method \f
_diffrn_radiation_monochromator graphite
_diffrn_radiation_probe x-ray
_diffrn_radiation_type MoK\a
_diffrn_radiation_wavelength 0.71073
_diffrn_reflns_av_R_equivalents 0.0373
_diffrn_reflns_av_sigmaI/netI 0.0206
_diffrn_reflns_limit_h_max 11
_diffrn_reflns_limit_h_min -11
_diffrn_reflns_limit_k_max 11
_diffrn_reflns_limit_k_min -11
_diffrn_reflns_limit_l_max 34
_diffrn_reflns_limit_l_min -34
_diffrn_reflns_number 4432
_diffrn_reflns_theta_full 25.00
_diffrn_reflns_theta_max 25.96
_diffrn_reflns_theta_min 4.93
_diffrn_source 'rotating anode'
_diffrn_source_type 'Rigaku RU-H3R'
_diffrn_standards_decay_% 0
_diffrn_standards_interval_count 0
_diffrn_standards_interval_time 0
_diffrn_standards_number 0
_exptl_absorpt_coefficient_mu 2.998
_exptl_absorpt_correction_T_max 0.5494
_exptl_absorpt_correction_T_min 0.4205
_exptl_absorpt_correction_type multi-scan
_exptl_absorpt_process_details '(CrystalClear; Rigaku, 2000)'
_exptl_crystal_colour pink
_exptl_crystal_density_diffrn 2.121
_exptl_crystal_density_method 'not measured'
_exptl_crystal_description block
_exptl_crystal_F_000 1407
_exptl_crystal_size_max 0.3
_exptl_crystal_size_mid 0.3
_exptl_crystal_size_min 0.2
_refine_diff_density_max 0.696
_refine_diff_density_min -0.689
_refine_diff_density_rms 0.196
_refine_ls_abs_structure_details 'Flack (1983), 359 Friedel pairs'
_refine_ls_abs_structure_Flack -0.051(17)
_refine_ls_extinction_method none
_refine_ls_goodness_of_fit_ref 1.428
_refine_ls_hydrogen_treatment constr
_refine_ls_matrix_type full
_refine_ls_number_parameters 76
_refine_ls_number_reflns 873
_refine_ls_number_restraints 0
_refine_ls_restrained_S_all 1.428
_refine_ls_R_factor_all 0.0163
_refine_ls_R_factor_gt 0.0149
_refine_ls_shift/su_max 0.000
_refine_ls_shift/su_mean 0.000
_refine_ls_structure_factor_coef Fsqd
_refine_ls_weighting_details 'calc w=1/[\s^2^(Fo^2^)+(0.0458P)^2^+0.0000P] where P=(Fo^2^+2Fc^2^)/3'
_refine_ls_weighting_scheme calc
_refine_ls_wR_factor_gt 0.0403
_refine_ls_wR_factor_ref 0.0691
_reflns_number_gt 872
_reflns_number_total 873
_reflns_threshold_expression >2sigma(I)
_cod_data_source_file b903554k.txt
_cod_data_source_block 1b
_cod_original_sg_symbol_H-M 'R 3 2'
_cod_database_code 7201036

loop_
_symmetry_equiv_pos_as_xyz
'x, y, z'
'-y, x-y, z'
'-x+y, -x, z'
'x-y, -y, -z'
'-x, -x+y, -z'
'y, x, -z'
'x+2/3, y+1/3, z+1/3'
'-y+2/3, x-y+1/3, z+1/3'
'-x+y+2/3, -x+1/3, z+1/3'
'x-y+2/3, -y+1/3, -z+1/3'
'-x+2/3, -x+y+1/3, -z+1/3'
'y+2/3, x+1/3, -z+1/3'
'x+1/3, y+2/3, z+2/3'
'-y+1/3, x-y+2/3, z+2/3'
'-x+y+1/3, -x+2/3, z+2/3'
'x-y+1/3, -y+2/3, -z+2/3'
'-x+1/3, -x+y+2/3, -z+2/3'
'y+1/3, x+2/3, -z+2/3'

loop_
_atom_site_label
_atom_site_type_symbol
_atom_site_fract_x
_atom_site_fract_y
_atom_site_fract_z
_atom_site_U_iso_or_equiv
_atom_site_adp_type
_atom_site_occupancy
_atom_site_symmetry_multiplicity
_atom_site_calc_flag
_atom_site_refinement_flags
_atom_site_disorder_assembly
_atom_site_disorder_group
C1 C 0.6589(5) 0.8121(11) 0.23228(15) 0.0204(17) Uani 1 1 d . . .
C2 C 0.7139(6) 0.9515(6) 0.19854(19) 0.0257(10) Uani 1 1 d . . .
H2B H 0.7440 1.0486 0.2165 0.031 Uiso 1 1 calc R . .
H2A H 0.8063 0.9664 0.1806 0.031 Uiso 1 1 calc R . .
O1 O 0.5857(5) 0.9190(5) 0.1667 0.0221(11) Uani 1 2 d S . .
O2 O 0.5189(4) 0.6903(4) 0.22457(13) 0.0209(7) Uani 1 1 d . . .
O3 O 0.7451(5) 0.8215(5) 0.26606(15) 0.0321(9) Uani 1 1 d . . .
O4 O 0.4063(5) 0.5201(5) 0.30931(16) 0.0360(10) Uani 1 1 d . . .
F1 F 0.6667 0.3333 0.2143(2) 0.072(2) Uani 1 3 d S . .
F2 F 0.7587(10) 0.4870(5) 0.28042(18) 0.0565(14) Uani 1 1 d . . .
Na1 Na 0.6667 0.6185(4) 0.3333 0.0417(8) Uani 1 2 d S . .
Na2 Na 1.0000 1.0000 0.29968(11) 0.0249(6) Uani 1 3 d S . .
Er1 Er 0.3333 0.6667 0.1667 0.0124(2) Uani 1 6 d S . .
B1 B 0.6667 0.3333 0.2629(3) 0.0318(16) Uani 1 3 d S . .

loop_
_atom_site_aniso_label
_atom_site_aniso_U_11
_atom_site_aniso_U_22
_atom_site_aniso_U_33
_atom_site_aniso_U_23
_atom_site_aniso_U_13
_atom_site_aniso_U_12
C1 0.0162(18) 0.023(4) 0.019(2) -0.002(2) -0.0029(14) 0.0079(19)
C2 0.019(2) 0.027(2) 0.024(2) 0.004(2) -0.0054(19) 0.005(2)
O1 0.0187(17) 0.0187(17) 0.023(3) 0.0050(9) -0.0050(9) 0.0050(18)
O2 0.0193(16) 0.0221(16) 0.0181(16) 0.0015(13) -0.0048(13) 0.0080(14)
O3 0.0272(18) 0.0348(19) 0.0277(19) 0.0022(15) -0.0136(15) 0.0105(15)
O4 0.038(2) 0.034(2) 0.0278(19) 0.0011(15) -0.0047(15) 0.012(2)
F1 0.094(3) 0.094(3) 0.027(3) 0.000 0.000 0.0470(17)
F2 0.048(3) 0.0380(17) 0.069(2) -0.0103(15) -0.004(3) 0.011(3)
Na1 0.0323(17) 0.0443(15) 0.044(2) -0.0009(7) -0.0017(15) 0.0161(9)
Na2 0.0254(8) 0.0254(8) 0.0239(13) 0.000 0.000 0.0127(4)
Er1 0.0143(2) 0.0143(2) 0.0087(2) 0.000 0.000 0.00716(10)
B1 0.035(3) 0.035(3) 0.024(4) 0.000 0.000 0.0177(13)

loop_
_atom_type_symbol
_atom_type_description
_atom_type_scat_dispersion_real
_atom_type_scat_dispersion_imag
_atom_type_scat_source
H H 0.0000 0.0000 'International Tables Vol C Tables 4.2.6.8 and 6.1.1.4'
C C 0.0033 0.0016 'International Tables Vol C Tables 4.2.6.8 and 6.1.1.4'
O O 0.0106 0.0060 'International Tables Vol C Tables 4.2.6.8 and 6.1.1.4'
F F 0.0171 0.0103 'International Tables Vol C Tables 4.2.6.8 and 6.1.1.4'
Na Na 0.0362 0.0249 'International Tables Vol C Tables 4.2.6.8 and 6.1.1.4'
Er Er -0.2586 4.9576 'International Tables Vol C Tables 4.2.6.8 and 6.1.1.4'
B B 0.0013 0.0007 'International Tables Vol C Tables 4.2.6.8 and 6.1.1.4'

loop_
_geom_angle_atom_site_label_1
_geom_angle_atom_site_label_2
_geom_angle_atom_site_label_3
_geom_angle
_geom_angle_site_symmetry_1
_geom_angle_site_symmetry_3
_geom_angle_publ_flag
O3 C1 O2 123.8(7) . . ?
O3 C1 C2 119.4(5) . . ?
O2 C1 C2 116.8(5) . . ?
O1 C2 C1 108.3(4) . . ?
O1 C2 H2B 110.0 . . ?
C1 C2 H2B 110.0 . . ?
O1 C2 H2A 110.0 . . ?
C1 C2 H2A 110.0 . . ?
H2B C2 H2A 108.4 . . ?
C2 O1 Er1 123.0(3) . . ?
C1 O2 Er1 127.3(4) . . ?
C1 O3 Na2 140.5(5) . . ?
C1 O3 Na1 125.4(4) . . ?
Na2 O3 Na1 93.93(14) . . ?
Na1 O4 Na2 98.03(17) . 16_565 ?
B1 F2 Na1 125.3(5) . . ?
O4 Na1 O4 164.6(3) 17_655 . ?
O4 Na1 F2 88.3(2) . 17_655 ?
O4 Na1 F2 102.8(2) . . ?
F2 Na1 F2 88.4(3) 17_655 . ?
O4 Na1 O3 83.57(16) . 17_655 ?
F2 Na1 O3 170.4(2) . 17_655 ?
O4 Na1 O3 83.57(16) 17_655 . ?
O4 Na1 O3 86.88(15) . . ?
F2 Na1 O3 84.63(15) . . ?
O3 Na1 O3 103.0(3) 17_655 . ?
O3 Na2 O3 105.48(14) . 3_675 ?
O3 Na2 O4 86.04(15) . 18 ?
O3 Na2 O4 162.40(18) . 16_665 ?
O3 Na2 O4 86.05(15) 3_675 16_665 ?
O4 Na2 O4 82.02(17) 18 16_665 ?
O3 Na2 O4 83.54(15) . 17_655 ?
O3 Na2 O4 162.40(18) 3_675 17_655 ?
O3 Na2 O4 86.04(15) 2_765 17_655 ?
O2 Er1 O2 146.82(18) 12_455 3_565 ?
O2 Er1 O2 77.47(14) 2_665 3_565 ?
O2 Er1 O2 88.29(18) 10_565 . ?
O2 Er1 O2 146.82(18) 11 . ?
O2 Er1 O2 128.81(17) 12_455 . ?
O2 Er1 O1 73.41(9) 10_565 . ?
O2 Er1 O1 135.85(9) 11 . ?
O2 Er1 O1 64.40(9) . . ?
O1 Er1 O1 120.000(1) 2_665 . ?
F1 B1 F2 110.7(4) . . ?
F2 B1 F2 108.2(4) 3_665 . ?

loop_
_geom_bond_atom_site_label_1
_geom_bond_atom_site_label_2
_geom_bond_distance
_geom_bond_site_symmetry_2
_geom_bond_publ_flag
C1 O3 1.231(6) . ?
C1 O2 1.291(6) . ?
C1 C2 1.506(9) . ?
C2 O1 1.426(5) . ?
C2 H2B 0.9700 . ?
C2 H2A 0.9700 . ?
O1 Er1 2.437(5) . ?
O2 Er1 2.339(3) . ?
O3 Na2 2.381(4) . ?
O3 Na1 2.542(5) . ?
O4 Na1 2.299(4) . ?
O4 Na2 2.468(5) 16_565 ?
F1 B1 1.359(11) . ?
F2 B1 1.383(5) . ?
F2 Na1 2.391(8) . ?
Na1 O4 2.299(4) 17_655 ?
Na2 O4 2.468(5) 18 ?
